data_7208641
loop_
_publ_author_name
'Chen, Xiaocui'
'Han, Shumin'
'Wang, Ruiyao'

_publ_section_title
;
 Crystal engineering through charge-assisted hydrogen bonds, multiple
 C--H&#x22EF;O bonds and \p--\p stacking: from (H2bipy)[Cu(ox)2] to
 (H2bipy)[NaH(ox)2] and (H2bipy)[H2(ox)2] (H2bipy =
 4,4&#x2032;-bipyridin-1,1&#x2032;-dium; ox = oxalate)
;
_journal_issue 20
_journal_name_full CrystEngComm
_journal_page_first 6400
_journal_paper_doi 10.1039/c2ce06516a
_journal_volume 14
_journal_year 2012
_chemical_formula_sum 'C14 H11 N2 Na O8'
_chemical_formula_weight 358.24
_chemical_name_systematic
;

?

;
_space_group_IT_number 2
_symmetry_cell_setting triclinic
_symmetry_space_group_name_Hall '-P 1'
_symmetry_space_group_name_H-M 'P -1'
_atom_sites_solution_hydrogens geom
_atom_sites_solution_primary direct
_atom_sites_solution_secondary difmap
_audit_creation_method SHELXL-97
_cell_angle_alpha 109.230(3)
_cell_angle_beta 100.133(3)
_cell_angle_gamma 99.271(3)
_cell_formula_units_Z 1
_cell_length_a 3.6420(12)
_cell_length_b 9.706(3)
_cell_length_c 10.459(3)
_cell_measurement_reflns_used 1284
_cell_measurement_temperature 180(2)
_cell_measurement_theta_max 27.27
_cell_measurement_theta_min 3.65
_cell_volume 333.96(18)
_computing_cell_refinement 'SAINT (Bruker, 2009)'
_computing_data_collection 'APEX2 (Bruker, 2010)'
_computing_data_reduction 'SAINT (Bruker, 2009)'
_computing_molecular_graphics 'SHELXTL (Sheldrick, 2008)'
_computing_publication_material 'SHELXTL (Sheldrick, 2008)'
_computing_structure_refinement 'SHELXL-97 (Sheldrick, 1997)'
_computing_structure_solution 'SHELXS-97 (Sheldrick, 1990)'
_diffrn_ambient_temperature 180(2)
_diffrn_measured_fraction_theta_full 0.995
_diffrn_measured_fraction_theta_max 0.995
_diffrn_measurement_device_type 'Bruker APEX-II CCD'
_diffrn_measurement_method '\f and \w scans'
_diffrn_radiation_monochromator graphite
_diffrn_radiation_source 'fine-focus sealed tube'
_diffrn_radiation_type MoK\a
_diffrn_radiation_wavelength 0.71073
_diffrn_reflns_av_R_equivalents 0.0225
_diffrn_reflns_av_sigmaI/netI 0.0283
_diffrn_reflns_limit_h_max 4
_diffrn_reflns_limit_h_min -4
_diffrn_reflns_limit_k_max 11
_diffrn_reflns_limit_k_min -11
_diffrn_reflns_limit_l_max 12
_diffrn_reflns_limit_l_min -12
_diffrn_reflns_number 3346
_diffrn_reflns_theta_full 25.99
_diffrn_reflns_theta_max 25.99
_diffrn_reflns_theta_min 2.13
_diffrn_standards_number 0
_exptl_absorpt_coefficient_mu 0.175
_exptl_absorpt_correction_T_max 0.9896
_exptl_absorpt_correction_T_min 0.9659
_exptl_absorpt_correction_type multi-scan
_exptl_absorpt_process_details 'SADABS (Bruker, 2008)'
_exptl_crystal_colour colourless
_exptl_crystal_density_diffrn 1.781
_exptl_crystal_density_method 'not measured'
_exptl_crystal_description prism
_exptl_crystal_F_000 184
_exptl_crystal_size_max 0.20
_exptl_crystal_size_mid 0.20
_exptl_crystal_size_min 0.06
_refine_diff_density_max 0.230
_refine_diff_density_min -0.284
_refine_diff_density_rms 0.058
_refine_ls_extinction_method none
_refine_ls_goodness_of_fit_ref 1.094
_refine_ls_hydrogen_treatment mixed
_refine_ls_matrix_type full
_refine_ls_number_parameters 118
_refine_ls_number_reflns 1310
_refine_ls_number_restraints 1
_refine_ls_restrained_S_all 1.094
_refine_ls_R_factor_all 0.0438
_refine_ls_R_factor_gt 0.0354
_refine_ls_shift/su_max 0.000
_refine_ls_shift/su_mean 0.000
_refine_ls_structure_factor_coef Fsqd
_refine_ls_weighting_details 'calc w=1/[\s^2^(Fo^2^)+(0.0455P)^2^+0.1179P] where P=(Fo^2^+2Fc^2^)/3'
_refine_ls_weighting_scheme calc
_refine_ls_wR_factor_gt 0.0865
_refine_ls_wR_factor_ref 0.0931
_reflns_number_gt 1097
_reflns_number_total 1310
_reflns_threshold_expression >2sigma(I)
_cod_data_source_file c2ce06516a.txt
_cod_data_source_block compound2
_cod_depositor_comments
;
The following automatic conversions were performed:

'_symmetry_cell_setting' value 'Triclinic' changed to 'triclinic'
according to /home/saulius/struct/CIF-dictionaries/cif_core.dic
dictionary named 'cif_core.dic' version 2.4.2 from 2011-04-26.

Automatic conversion script
Id: cif_fix_values 1891 2012-01-12 08:04:46Z andrius 
;
_cod_original_cell_volume 333.97(19)
_cod_original_sg_symbol_H-M P-1
_cod_database_code 7208641

loop_
_symmetry_equiv_pos_as_xyz
'x, y, z'
'-x, -y, -z'

loop_
_atom_site_label
_atom_site_type_symbol
_atom_site_fract_x
_atom_site_fract_y
_atom_site_fract_z
_atom_site_U_iso_or_equiv
_atom_site_adp_type
_atom_site_occupancy
_atom_site_symmetry_multiplicity
_atom_site_calc_flag
_atom_site_refinement_flags
Na1 Na 0.5000 0.0000 0.0000 0.0215(3) Uani 1 2 d S
O1 O 0.1794(4) 0.13176(13) 0.16053(13) 0.0221(3) Uani 1 1 d .
O2 O 0.4930(4) 0.23357(13) -0.01991(13) 0.0213(3) Uani 1 1 d .
O3 O 0.1994(4) 0.36853(14) 0.28937(13) 0.0240(3) Uani 1 1 d .
O4 O 0.3969(4) 0.45966(13) 0.09106(13) 0.0210(3) Uani 1 1 d D
H4O H 0.446(14) 0.483(6) 0.021(3) 0.025 Uiso 0.50 1 d PD
N1 N 0.1688(4) 0.64647(16) 0.34110(15) 0.0184(3) Uani 1 1 d .
H1A H 0.2074 0.5567 0.3009 0.022 Uiso 1 1 calc R
C1 C 0.2447(5) 0.26955(19) 0.18485(18) 0.0166(4) Uani 1 1 d .
C2 C 0.3932(5) 0.32272(19) 0.07401(17) 0.0161(4) Uani 1 1 d .
C3 C 0.1495(5) 0.69116(19) 0.47468(18) 0.0194(4) Uani 1 1 d .
H3A H 0.1814 0.6266 0.5250 0.023 Uiso 1 1 calc R
C4 C 0.0836(5) 0.82999(19) 0.53979(18) 0.0188(4) Uani 1 1 d .
H4A H 0.0692 0.8609 0.6346 0.023 Uiso 1 1 calc R
C5 C 0.0381(5) 0.92484(18) 0.46636(17) 0.0160(4) Uani 1 1 d .
C6 C 0.0658(5) 0.87499(19) 0.32757(18) 0.0176(4) Uani 1 1 d .
H6A H 0.0396 0.9377 0.2750 0.021 Uiso 1 1 calc R
C7 C 0.1310(5) 0.7349(2) 0.26720(18) 0.0189(4) Uani 1 1 d .
H7A H 0.1493 0.7009 0.1729 0.023 Uiso 1 1 calc R

loop_
_atom_site_aniso_label
_atom_site_aniso_U_11
_atom_site_aniso_U_22
_atom_site_aniso_U_33
_atom_site_aniso_U_23
_atom_site_aniso_U_13
_atom_site_aniso_U_12
Na1 0.0288(6) 0.0158(5) 0.0233(5) 0.0073(4) 0.0111(4) 0.0090(4)
O1 0.0329(8) 0.0150(6) 0.0233(7) 0.0092(5) 0.0129(6) 0.0078(5)
O2 0.0303(7) 0.0182(7) 0.0197(6) 0.0082(5) 0.0115(6) 0.0090(5)
O3 0.0400(8) 0.0172(7) 0.0209(7) 0.0084(5) 0.0161(6) 0.0108(6)
O4 0.0312(7) 0.0151(7) 0.0225(7) 0.0103(5) 0.0129(6) 0.0075(5)
N1 0.0198(8) 0.0142(7) 0.0205(8) 0.0041(6) 0.0067(6) 0.0051(6)
C1 0.0184(9) 0.0163(9) 0.0181(8) 0.0080(7) 0.0059(7) 0.0066(7)
C2 0.0165(9) 0.0150(9) 0.0163(8) 0.0056(7) 0.0036(7) 0.0034(7)
C3 0.0230(10) 0.0177(9) 0.0206(9) 0.0096(7) 0.0077(7) 0.0057(7)
C4 0.0225(10) 0.0164(9) 0.0175(9) 0.0056(7) 0.0072(7) 0.0032(7)
C5 0.0143(9) 0.0156(9) 0.0173(8) 0.0056(7) 0.0043(7) 0.0021(7)
C6 0.0196(9) 0.0167(9) 0.0181(9) 0.0076(7) 0.0052(7) 0.0055(7)
C7 0.0186(9) 0.0203(9) 0.0165(9) 0.0051(7) 0.0050(7) 0.0037(7)

loop_
_atom_type_symbol
_atom_type_description
_atom_type_scat_dispersion_real
_atom_type_scat_dispersion_imag
_atom_type_scat_source
C C 0.0033 0.0016 'International Tables Vol C Tables 4.2.6.8 and 6.1.1.4'
H H 0.0000 0.0000 'International Tables Vol C Tables 4.2.6.8 and 6.1.1.4'
N N 0.0061 0.0033 'International Tables Vol C Tables 4.2.6.8 and 6.1.1.4'
O O 0.0106 0.0060 'International Tables Vol C Tables 4.2.6.8 and 6.1.1.4'
Na Na 0.0362 0.0249 'International Tables Vol C Tables 4.2.6.8 and 6.1.1.4'

loop_
_geom_angle_atom_site_label_1
_geom_angle_atom_site_label_2
_geom_angle_atom_site_label_3
_geom_angle
_geom_angle_site_symmetry_1
_geom_angle_site_symmetry_3
O2 Na1 O2 180.00(10) 2_655 .
O2 Na1 O1 70.94(4) 2_655 2_655
O2 Na1 O1 109.06(4) . 2_655
O2 Na1 O1 109.06(4) 2_655 .
O2 Na1 O1 70.94(4) . .
O1 Na1 O1 180.00(6) 2_655 .
O2 Na1 O1 94.92(4) 2_655 1_655
O2 Na1 O1 85.08(4) . 1_655
O1 Na1 O1 85.26(5) 2_655 1_655
O1 Na1 O1 94.74(5) . 1_655
O2 Na1 O1 85.08(4) 2_655 2
O2 Na1 O1 94.92(4) . 2
O1 Na1 O1 94.74(5) 2_655 2
O1 Na1 O1 85.26(5) . 2
O1 Na1 O1 180.00(6) 1_655 2
C1 O1 Na1 113.95(11) . .
C1 O1 Na1 110.20(11) . 1_455
Na1 O1 Na1 94.74(5) . 1_455
C2 O2 Na1 114.98(11) . .
C2 O4 H4O 113(3) . .
C7 N1 C3 121.63(15) . .
C7 N1 H1A 119.2 . .
C3 N1 H1A 119.2 . .
O1 C1 O3 126.10(17) . .
O1 C1 C2 116.84(15) . .
O3 C1 C2 117.06(15) . .
O2 C2 O4 126.00(16) . .
O2 C2 C1 119.32(15) . .
O4 C2 C1 114.69(14) . .
N1 C3 C4 120.51(16) . .
N1 C3 H3A 119.7 . .
C4 C3 H3A 119.7 . .
C3 C4 C5 119.77(16) . .
C3 C4 H4A 120.1 . .
C5 C4 H4A 120.1 . .
C4 C5 C6 118.02(16) . .
C4 C5 C5 120.97(19) . 2_576
C6 C5 C5 121.00(19) . 2_576
C7 C6 C5 119.91(16) . .
C7 C6 H6A 120.0 . .
C5 C6 H6A 120.0 . .
N1 C7 C6 120.15(16) . .
N1 C7 H7A 119.9 . .
C6 C7 H7A 119.9 . .

loop_
_geom_bond_atom_site_label_1
_geom_bond_atom_site_label_2
_geom_bond_distance
_geom_bond_site_symmetry_2
Na1 O2 2.3476(14) 2_655
Na1 O2 2.3476(14) .
Na1 O1 2.3610(13) 2_655
Na1 O1 2.3610(13) .
Na1 O1 2.5849(15) 1_655
Na1 O1 2.5849(15) 2
O1 C1 1.250(2) .
O1 Na1 2.5849(15) 1_455
O2 C2 1.230(2) .
O3 C1 1.252(2) .
O4 C2 1.279(2) .
O4 H4O 0.876(10) .
N1 C7 1.338(2) .
N1 C3 1.338(2) .
N1 H1A 0.8800 .
C1 C2 1.558(3) .
C3 C4 1.376(2) .
C3 H3A 0.9500 .
C4 C5 1.391(3) .
C4 H4A 0.9500 .
C5 C6 1.399(2) .
C5 C5 1.491(3) 2_576
C6 C7 1.377(2) .
C6 H6A 0.9500 .
C7 H7A 0.9500 .

loop_
_geom_hbond_atom_site_label_D
_geom_hbond_atom_site_label_H
_geom_hbond_atom_site_label_A
_geom_hbond_distance_DH
_geom_hbond_distance_HA
_geom_hbond_distance_DA
_geom_hbond_angle_DHA
_geom_hbond_site_symmetry_A
N1 H1A O3 0.88 1.79 2.596(2) 152.0 .
N1 H1A O4 0.88 2.36 2.990(2) 128.9 .
O4 H4O O4 0.876(10) 1.602(13) 2.470(2) 171(5) 2_665
C3 H3A O3 0.95 2.90 3.147(2) 96.4 .
C3 H3A O3 0.95 2.57 3.138(2) 118.6 2_566
C4 H4A O1 0.95 2.45 3.359(2) 159.2 2_566
C4 H4A O3 0.95 2.70 3.201(2) 113.6 2_566
C6 H6A O1 0.95 2.58 3.496(2) 163.5 1_565
C7 H7A O4 0.95 2.58 3.112(2) 115.7 .
C7 H7A O2 0.95 2.41 3.208(2) 141.7 2_665

loop_
_geom_torsion_atom_site_label_1
_geom_torsion_atom_site_label_2
_geom_torsion_atom_site_label_3
_geom_torsion_atom_site_label_4
_geom_torsion
_geom_torsion_site_symmetry_1
_geom_torsion_site_symmetry_4
O2 Na1 O1 C1 162.29(12) 2_655 .
O2 Na1 O1 C1 -17.71(12) . .
O2 Na1 O1 Na1 -83.12(5) 2_655 1_455
O2 Na1 O1 Na1 96.88(5) . 1_455
O1 Na1 O2 C2 -168.09(12) 2_655 .
O1 Na1 O2 C2 11.91(12) . .
O1 Na1 O2 C2 -84.84(12) 1_655 .
O1 Na1 O2 C2 95.16(12) 2 .
Na1 O1 C1 O3 -159.57(15) . .
Na1 O1 C1 O3 95.37(19) 1_455 .
Na1 O1 C1 C2 20.94(19) . .
Na1 O1 C1 C2 -84.12(16) 1_455 .
Na1 O2 C2 O4 174.09(14) . .
Na1 O2 C2 C1 -6.2(2) . .
O1 C1 C2 O2 -10.6(2) . .
O3 C1 C2 O2 169.88(16) . .
O1 C1 C2 O4 169.18(15) . .
O3 C1 C2 O4 -10.4(2) . .
C7 N1 C3 C4 1.0(3) . .
N1 C3 C4 C5 -0.2(3) . .
C3 C4 C5 C6 -0.7(3) . .
C3 C4 C5 C5 179.29(19) . 2_576
C4 C5 C6 C7 0.9(3) . .
C5 C5 C6 C7 -179.11(19) 2_576 .
C3 N1 C7 C6 -0.8(3) . .
C5 C6 C7 N1 -0.1(3) . .
